data_7217822
loop_
_publ_author_name
'Senthil, K.'
'SIVAPERUMAN, KALAINATHAN'
'Kumar, A. Ruban'

_publ_section_title
;
 Effect of additives on the large size growth of 4-N,
 N-dimethylamino-4-N-methyl stilbazolium naphthalene-2-sulfonate (DSNS)
 single crystal:An efficient stilbazolium derivative NLO crystal with
 potential Terahertz Wave properties
;
_journal_name_full CrystEngComm
_journal_paper_doi 10.1039/C4CE01350F
_journal_year 2014
_chemical_formula_sum 'C26 H26 N2 O3 S'
_chemical_formula_weight 446.55
_chemical_name_systematic
;
?
;
_space_group_IT_number 1
_symmetry_cell_setting triclinic
_symmetry_space_group_name_Hall 'P 1'
_symmetry_space_group_name_H-M 'P 1'
_atom_sites_solution_hydrogens geom
_atom_sites_solution_primary direct
_atom_sites_solution_secondary difmap
_audit_creation_method SHELXL-97
_cell_angle_alpha 70.04(5)
_cell_angle_beta 73.31(5)
_cell_angle_gamma 83.69(5)
_cell_formula_units_Z 1
_cell_length_a 7.864(4)
_cell_length_b 8.054(4)
_cell_length_c 9.893(5)
_cell_measurement_reflns_used 12
_cell_measurement_temperature 294(2)
_cell_measurement_theta_max 11
_cell_measurement_theta_min 10
_cell_volume 564.1(5)
_computing_cell_refinement CAD4
_computing_data_collection CAD4
_computing_data_reduction CAD4
_computing_molecular_graphics SHELXLTL-Plus
_computing_publication_material SHELXL-93
_computing_structure_refinement 'SHELXL-97 (Sheldrick, 1997)'
_computing_structure_solution 'SHELXS-97 (Sheldrick, 1990)'
_diffrn_ambient_temperature 294(2)
_diffrn_measured_fraction_theta_full 0.993
_diffrn_measured_fraction_theta_max 0.993
_diffrn_measurement_device_type CAD4
_diffrn_measurement_method ' \w scans'
_diffrn_radiation_monochromator graphite
_diffrn_radiation_source 'fine-focus sealed tube'
_diffrn_radiation_type CuK\a
_diffrn_radiation_wavelength 1.54178
_diffrn_reflns_av_R_equivalents 0.1871
_diffrn_reflns_av_sigmaI/netI 0.1269
_diffrn_reflns_limit_h_max 9
_diffrn_reflns_limit_h_min -9
_diffrn_reflns_limit_k_max 9
_diffrn_reflns_limit_k_min -9
_diffrn_reflns_limit_l_max 8
_diffrn_reflns_limit_l_min -12
_diffrn_reflns_number 4377
_diffrn_reflns_theta_full 72.33
_diffrn_reflns_theta_max 72.33
_diffrn_reflns_theta_min 9.55
_diffrn_standards_decay_% 0
_diffrn_standards_interval_count 120
_diffrn_standards_number 1
_exptl_absorpt_coefficient_mu 1.521
_exptl_absorpt_correction_T_max 0.97
_exptl_absorpt_correction_T_min 0.94
_exptl_absorpt_correction_type numerical
_exptl_absorpt_process_details SHELXPREP
_exptl_crystal_colour orange
_exptl_crystal_density_diffrn 1.314
_exptl_crystal_density_method 'not measured'
_exptl_crystal_description platelet
_exptl_crystal_F_000 236
_exptl_crystal_size_max 0.04
_exptl_crystal_size_mid 0.03
_exptl_crystal_size_min 0.02
_refine_diff_density_max 0.469
_refine_diff_density_min -0.298
_refine_diff_density_rms 0.081
_refine_ls_abs_structure_details 'Flack H D (1983), Acta Cryst. A39, 876-881'
_refine_ls_abs_structure_Flack 0.41(8)
_refine_ls_extinction_method none
_refine_ls_goodness_of_fit_ref 0.622
_refine_ls_hydrogen_treatment constr
_refine_ls_matrix_type full
_refine_ls_number_parameters 256
_refine_ls_number_reflns 3313
_refine_ls_number_restraints 455
_refine_ls_restrained_S_all 0.609
_refine_ls_R_factor_all 0.2150
_refine_ls_R_factor_gt 0.1299
_refine_ls_shift/su_max 0.002
_refine_ls_shift/su_mean 0.000
_refine_ls_structure_factor_coef Fsqd
_refine_ls_weighting_details 'calc w=1/[\s^2^(Fo^2^)+(0.1300P)^2^+7.0000P] where P=(Fo^2^+2Fc^2^)/3'
_refine_ls_weighting_scheme calc
_refine_ls_wR_factor_gt 0.2828
_refine_ls_wR_factor_ref 0.3389
_reflns_number_gt 1392
_reflns_number_total 3313
_reflns_threshold_expression >2sigma(I)
_cod_data_source_file c4ce01350f1.cif
_cod_data_source_block salt
_cod_depositor_comments
;
The following automatic conversions were performed:

'_symmetry_cell_setting' value 'Triclinic' changed to 'triclinic'
according to
/usr/data/users/saulius/crontab/automatic-downloads/rss-feeds/RSC/lib/dictionaries/cif_core.dic
dictionary named 'cif_core.dic' version 2.4.2 from 2011-04-26.

Automatic conversion script
Id: cif_fix_values 2281 2013-09-26 08:29:07Z andrius 
;
_cod_original_sg_symbol_H-M P1
_cod_database_code 7217822

loop_
_symmetry_equiv_pos_as_xyz
'x, y, z'

loop_
_atom_site_label
_atom_site_type_symbol
_atom_site_fract_x
_atom_site_fract_y
_atom_site_fract_z
_atom_site_U_iso_or_equiv
_atom_site_adp_type
_atom_site_occupancy
_atom_site_symmetry_multiplicity
_atom_site_calc_flag
_atom_site_refinement_flags
S S 0.8407(3) 0.8753(3) 0.1122(2) 0.1021(8) Uani 1 1 d DU
O2 O 0.7813(8) 0.9270(9) -0.0276(6) 0.124(2) Uani 1 1 d DU
O1 O 0.7019(11) 0.8090(15) 0.2469(9) 0.194(4) Uani 1 1 d DU
N1 N 0.3584(5) 0.7116(5) 0.5635(4) 0.0887(19) Uani 1 1 d GDU
C2 C 0.3139(6) 0.7590(7) 0.4289(4) 0.095(2) Uani 1 1 d GDU
H2A H 0.3928 0.7358 0.3471 0.114 Uiso 1 1 calc R
C3 C 0.1515(7) 0.8411(7) 0.4166(5) 0.092(2) Uani 1 1 d GDU
H3A H 0.1218 0.8729 0.3265 0.110 Uiso 1 1 calc R
C4 C 0.0336(5) 0.8759(6) 0.5389(7) 0.092(2) Uani 1 1 d GDU
C5 C 0.0780(5) 0.8284(7) 0.6735(6) 0.098(2) Uani 1 1 d GDU
H5A H -0.0009 0.8517 0.7553 0.117 Uiso 1 1 calc R
C6 C 0.2404(6) 0.7463(7) 0.6858(4) 0.093(2) Uani 1 1 d GDU
H6A H 0.2701 0.7146 0.7759 0.111 Uiso 1 1 calc R
C7 C 0.5295(11) 0.6189(13) 0.5718(11) 0.107(3) Uani 1 1 d DU
H7A H 0.5903 0.6063 0.4766 0.160 Uiso 1 1 calc R
H7B H 0.5085 0.5042 0.6461 0.160 Uiso 1 1 calc R
H7C H 0.6011 0.6859 0.5980 0.160 Uiso 1 1 calc R
C8 C -0.1376(12) 0.9630(12) 0.5176(10) 0.096(2) Uani 1 1 d DU
H8A H -0.1566 0.9895 0.4238 0.115 Uiso 1 1 calc R
C9 C -0.2610(12) 1.0045(12) 0.6175(10) 0.098(2) Uani 1 1 d DU
H9A H -0.2385 0.9738 0.7103 0.118 Uiso 1 1 calc R
C10 C -0.4306(5) 1.0922(6) 0.6085(5) 0.093(2) Uani 1 1 d GDU
C11 C -0.4801(6) 1.1532(7) 0.4756(4) 0.093(2) Uani 1 1 d GDU
H11A H -0.4035 1.1386 0.3892 0.112 Uiso 1 1 calc R
C12 C -0.6442(7) 1.2360(9) 0.4719(5) 0.096(2) Uani 1 1 d GDU
H12A H -0.6773 1.2768 0.3829 0.116 Uiso 1 1 calc R
C13 C -0.7587(6) 1.2579(9) 0.6010(7) 0.093(2) Uani 1 1 d GDU
C14 C -0.7092(6) 1.1969(9) 0.7339(6) 0.096(2) Uani 1 1 d GDU
H14A H -0.7859 1.2115 0.8203 0.115 Uiso 1 1 calc R
C15 C -0.5452(6) 1.1141(7) 0.7376(4) 0.101(3) Uani 1 1 d GDU
H15A H -0.5121 1.0733 0.8265 0.121 Uiso 1 1 calc R
C16 C -1.0494(13) 1.3490(14) 0.7398(10) 0.116(4) Uani 1 1 d DU
H16A H -0.9897 1.3944 0.7916 0.173 Uiso 1 1 calc R
H16B H -1.0940 1.2336 0.8018 0.173 Uiso 1 1 calc R
H16C H -1.1463 1.4265 0.7167 0.173 Uiso 1 1 calc R
C17 C -0.9797(12) 1.4056(14) 0.4672(9) 0.110(3) Uani 1 1 d DU
H17A H -0.9686 1.3149 0.4225 0.165 Uiso 1 1 calc R
H17B H -0.9065 1.5035 0.3991 0.165 Uiso 1 1 calc R
H17C H -1.1013 1.4444 0.4899 0.165 Uiso 1 1 calc R
N2 N -0.9243(10) 1.3373(11) 0.6012(7) 0.105(2) Uani 1 1 d DU
O3 O 0.9329(10) 1.0215(9) 0.1122(8) 0.137(3) Uani 1 1 d DU
C10' C 1.1798(6) 0.7288(6) 0.0645(4) 0.115(2) Uani 1 1 d GDU
H10A H 1.2316 0.8356 0.0458 0.138 Uiso 1 1 calc R
C1' C 0.9963(6) 0.7177(7) 0.0988(4) 0.096(2) Uani 1 1 d GDU
C2' C 0.9188(6) 0.5581(8) 0.1268(6) 0.121(3) Uani 1 1 d GDU
H2'A H 0.7961 0.5507 0.1498 0.146 Uiso 1 1 calc R
C3' C 1.0249(8) 0.4097(7) 0.1203(6) 0.126(3) Uani 1 1 d GDU
H3'A H 0.9731 0.3029 0.1390 0.151 Uiso 1 1 calc R
C4' C 1.2084(8) 0.4208(6) 0.0859(6) 0.111(2) Uani 1 1 d GDU
C9' C 1.2859(6) 0.5804(6) 0.0580(5) 0.116(2) Uani 1 1 d GDU
C5' C 1.3105(9) 0.2703(9) 0.0765(9) 0.127(3) Uani 1 1 d DU
H5'A H 1.2565 0.1660 0.0917 0.152 Uiso 1 1 calc R
C6' C 1.4964(9) 0.2782(9) 0.0439(9) 0.134(3) Uani 1 1 d DU
H6'A H 1.5676 0.1785 0.0420 0.160 Uiso 1 1 calc R
C7' C 1.5698(10) 0.4401(9) 0.0146(10) 0.133(3) Uani 1 1 d DU
H7'A H 1.6927 0.4491 -0.0116 0.159 Uiso 1 1 calc R
C8' C 1.4671(9) 0.5868(10) 0.0229(9) 0.130(3) Uani 1 1 d DU
H8'A H 1.5212 0.6923 0.0044 0.156 Uiso 1 1 calc R

loop_
_atom_site_aniso_label
_atom_site_aniso_U_11
_atom_site_aniso_U_22
_atom_site_aniso_U_33
_atom_site_aniso_U_23
_atom_site_aniso_U_13
_atom_site_aniso_U_12
S 0.1054(14) 0.1290(15) 0.0627(10) -0.0267(10) -0.0253(9) 0.0284(12)
O2 0.142(4) 0.160(5) 0.074(3) -0.034(3) -0.061(3) 0.051(4)
O1 0.132(6) 0.241(8) 0.121(6) 0.018(6) -0.005(5) 0.022(6)
N1 0.084(3) 0.111(3) 0.065(3) -0.010(3) -0.025(3) -0.026(3)
C2 0.093(4) 0.124(4) 0.058(3) -0.014(3) -0.018(3) -0.014(4)
C3 0.083(4) 0.125(4) 0.060(3) -0.015(3) -0.020(3) -0.016(4)
C4 0.084(3) 0.116(4) 0.066(3) -0.017(3) -0.017(3) -0.012(3)
C5 0.100(4) 0.120(4) 0.065(3) -0.025(3) -0.013(3) -0.010(4)
C6 0.096(4) 0.115(4) 0.061(3) -0.018(3) -0.019(3) -0.016(4)
C7 0.075(5) 0.122(6) 0.105(6) -0.005(5) -0.036(4) 0.003(5)
C8 0.094(4) 0.119(4) 0.065(3) -0.019(3) -0.015(3) -0.014(4)
C9 0.092(4) 0.119(4) 0.073(4) -0.023(3) -0.013(3) -0.008(4)
C10 0.085(3) 0.119(4) 0.066(3) -0.018(3) -0.023(3) -0.002(3)
C11 0.091(4) 0.127(4) 0.048(3) -0.022(3) -0.009(3) 0.003(4)
C12 0.092(4) 0.140(4) 0.046(3) -0.014(3) -0.020(3) -0.002(4)
C13 0.092(3) 0.135(4) 0.042(3) -0.017(3) -0.020(3) 0.003(3)
C14 0.100(4) 0.130(4) 0.047(3) -0.018(3) -0.017(3) 0.005(4)
C15 0.093(4) 0.132(4) 0.060(4) -0.013(4) -0.019(3) 0.005(4)
C16 0.096(6) 0.140(7) 0.077(5) -0.010(5) -0.009(5) 0.009(6)
C17 0.091(5) 0.165(7) 0.061(4) -0.019(5) -0.026(4) 0.006(6)
N2 0.103(4) 0.149(4) 0.045(3) -0.013(3) -0.017(3) 0.003(4)
O3 0.182(6) 0.118(5) 0.133(5) -0.047(4) -0.071(4) 0.008(5)
C10' 0.143(4) 0.151(4) 0.049(3) -0.033(3) -0.032(3) 0.031(4)
C1' 0.126(3) 0.136(4) 0.040(2) -0.031(3) -0.046(3) 0.020(3)
C2' 0.147(4) 0.160(5) 0.059(3) -0.028(4) -0.046(3) 0.017(4)
C3' 0.145(4) 0.174(5) 0.059(3) -0.028(4) -0.046(3) 0.018(4)
C4' 0.135(4) 0.162(4) 0.044(3) -0.035(3) -0.045(3) 0.029(4)
C9' 0.146(4) 0.157(4) 0.048(3) -0.042(3) -0.036(3) 0.039(4)
C5' 0.160(5) 0.174(5) 0.063(3) -0.048(3) -0.048(3) 0.014(4)
C6' 0.160(5) 0.179(5) 0.070(3) -0.045(4) -0.051(4) 0.034(5)
C7' 0.153(5) 0.180(5) 0.074(3) -0.045(4) -0.050(4) 0.028(5)
C8' 0.155(5) 0.175(5) 0.063(3) -0.046(4) -0.038(4) 0.027(5)

loop_
_atom_type_symbol
_atom_type_description
_atom_type_scat_dispersion_real
_atom_type_scat_dispersion_imag
_atom_type_scat_source
C C 0.0181 0.0091 'International Tables Vol C Tables 4.2.6.8 and 6.1.1.4'
H H 0.0000 0.0000 'International Tables Vol C Tables 4.2.6.8 and 6.1.1.4'
N N 0.0311 0.0180 'International Tables Vol C Tables 4.2.6.8 and 6.1.1.4'
O O 0.0492 0.0322 'International Tables Vol C Tables 4.2.6.8 and 6.1.1.4'
S S 0.3331 0.5567 'International Tables Vol C Tables 4.2.6.8 and 6.1.1.4'

loop_
_geom_angle_atom_site_label_1
_geom_angle_atom_site_label_2
_geom_angle_atom_site_label_3
_geom_angle
O1 S O3 112.3(6)
O1 S O2 114.2(5)
O3 S O2 109.4(4)
O1 S C1' 109.4(5)
O3 S C1' 105.1(4)
O2 S C1' 105.8(3)
C2 N1 C6 120.0
C2 N1 C7 117.7(5)
C6 N1 C7 122.3(5)
C3 C2 N1 120.0
C2 C3 C4 120.0
C5 C4 C3 120.0
C5 C4 C8 123.1(5)
C3 C4 C8 116.9(5)
C4 C5 C6 120.0
C5 C6 N1 120.0
C9 C8 C4 125.3(8)
C8 C9 C10 130.0(9)
C11 C10 C15 120.0
C11 C10 C9 121.8(5)
C15 C10 C9 118.2(5)
C12 C11 C10 120.0
C11 C12 C13 120.0
C14 C13 C12 120.0
C14 C13 N2 118.7(5)
C12 C13 N2 121.3(5)
C13 C14 C15 120.0
C14 C15 C10 120.0
C13 N2 C17 120.9(7)
C13 N2 C16 121.0(7)
C17 N2 C16 118.1(8)
C1' C10' C9' 120.0
C2' C1' C10' 120.0
C2' C1' S 110.6(3)
C10' C1' S 129.4(3)
C1' C2' C3' 120.0
C2' C3' C4' 120.0
C9' C4' C3' 120.0
C9' C4' C5' 121.7(4)
C3' C4' C5' 118.3(4)
C8' C9' C4' 118.4(4)
C8' C9' C10' 121.6(4)
C4' C9' C10' 120.0
C4' C5' C6' 119.1(6)
C7' C6' C5' 117.7(6)
C8' C7' C6' 122.1(6)
C7' C8' C9' 120.9(6)

loop_
_geom_bond_atom_site_label_1
_geom_bond_atom_site_label_2
_geom_bond_distance
S O1 1.435(8)
S O3 1.449(7)
S O2 1.497(6)
S C1' 1.675(5)
N1 C2 1.3900
N1 C6 1.3900
N1 C7 1.476(9)
C2 C3 1.3900
C3 C4 1.3900
C4 C5 1.3900
C4 C8 1.484(10)
C5 C6 1.3900
C8 C9 1.279(12)
C9 C10 1.451(10)
C10 C11 1.3900
C10 C15 1.3900
C11 C12 1.3900
C12 C13 1.3900
C13 C14 1.3900
C13 N2 1.386(9)
C14 C15 1.3900
C16 N2 1.466(11)
C17 N2 1.425(11)
C10' C1' 1.3900
C10' C9' 1.3900
C1' C2' 1.3900
C2' C3' 1.3900
C3' C4' 1.3900
C4' C9' 1.3900
C4' C5' 1.394(8)
C9' C8' 1.369(8)
C5' C6' 1.407(8)
C6' C7' 1.388(9)
C7' C8' 1.369(9)
